data_4111609
loop_
_publ_author_name
'Ahmed A. Mohamed'
'Alfredo Burini'
'John P. Fackler'

_publ_section_title
;
 Mixed-Metal Triangular Trinuclear Complexes: Dimers of Gold-Silver
 Mixed-Metal Complexes from Gold(I) Carbeniates and Silver(I)
 3,5-Diphenylpyrazolates
;
_journal_name_full 'Journal of the American Chemical Society'
_journal_page_first 5012
_journal_page_last 5013
_journal_paper_doi 10.1021/ja0429869
_journal_volume 127
_journal_year 2005
_chemical_formula_sum 'C80 H67 Ag4 Au2 N10 O2'
_chemical_formula_weight 2025.86
_chemical_name_systematic
; 
 ? 
;
_space_group_IT_number 2
_symmetry_cell_setting triclinic
_symmetry_space_group_name_Hall '-P 1'
_symmetry_space_group_name_H-M 'P -1'
_atom_sites_solution_hydrogens geom
_atom_sites_solution_primary direct
_atom_sites_solution_secondary difmap
_audit_creation_method SHELXL-97
_cell_angle_alpha 82.560(5)
_cell_angle_beta 87.887(6)
_cell_angle_gamma 78.060(5)
_cell_formula_units_Z 2
_cell_length_a 9.688(3)
_cell_length_b 15.542(4)
_cell_length_c 23.689(6)
_cell_measurement_temperature 110(2)
_cell_volume 3460.1(16)
_computing_structure_refinement 'SHELXL-97 (Sheldrick, 1997)'
_computing_structure_solution 'SHELXS-97 (Sheldrick, 1990)'
_diffrn_ambient_temperature 110(2)
_diffrn_measured_fraction_theta_full 0.984
_diffrn_measured_fraction_theta_max 0.984
_diffrn_radiation_monochromator graphite
_diffrn_radiation_source 'fine-focus sealed tube'
_diffrn_radiation_type MoK\a
_diffrn_radiation_wavelength 0.71073
_diffrn_reflns_av_R_equivalents 0.1610
_diffrn_reflns_av_sigmaI/netI 0.3333
_diffrn_reflns_limit_h_max 11
_diffrn_reflns_limit_h_min -10
_diffrn_reflns_limit_k_max 18
_diffrn_reflns_limit_k_min -18
_diffrn_reflns_limit_l_max 28
_diffrn_reflns_limit_l_min -26
_diffrn_reflns_number 23496
_diffrn_reflns_theta_full 25.00
_diffrn_reflns_theta_max 25.00
_diffrn_reflns_theta_min 1.73
_exptl_absorpt_coefficient_mu 5.390
_exptl_crystal_density_diffrn 1.944
_exptl_crystal_F_000 1958
_refine_diff_density_max 2.672
_refine_diff_density_min -2.074
_refine_diff_density_rms 0.242
_refine_ls_extinction_method none
_refine_ls_goodness_of_fit_ref 0.814
_refine_ls_hydrogen_treatment mixed
_refine_ls_matrix_type full
_refine_ls_number_parameters 886
_refine_ls_number_reflns 12014
_refine_ls_number_restraints 26
_refine_ls_restrained_S_all 0.814
_refine_ls_R_factor_all 0.2077
_refine_ls_R_factor_gt 0.0732
_refine_ls_shift/su_max 0.188
_refine_ls_shift/su_mean 0.022
_refine_ls_structure_factor_coef Fsqd
_refine_ls_weighting_details 'calc w=1/[\s^2^(Fo^2^)+(0.0200P)^2^+0.0000P] where P=(Fo^2^+2Fc^2^)/3'
_refine_ls_weighting_scheme calc
_refine_ls_wR_factor_gt 0.1086
_refine_ls_wR_factor_ref 0.1381
_reflns_number_gt 3789
_reflns_number_total 12014
_reflns_threshold_expression >2sigma(I)
_cod_data_source_file ja0429869si20041120_034503.cif
_cod_data_source_block au4ag2
_cod_original_cell_volume 3460.4(16)
_cod_database_code 4111609

loop_
_symmetry_equiv_pos_as_xyz
'x, y, z'
'-x, -y, -z'

loop_
_atom_site_label
_atom_site_type_symbol
_atom_site_fract_x
_atom_site_fract_y
_atom_site_fract_z
_atom_site_U_iso_or_equiv
_atom_site_adp_type
_atom_site_occupancy
_atom_site_symmetry_multiplicity
_atom_site_calc_flag
_atom_site_refinement_flags
Au1 Au 0.52875(9) 0.41861(6) 0.66248(4) 0.0409(3) Uani 1 1 d .
Au2 Au 0.47864(10) 0.26715(6) 0.82918(4) 0.0492(3) Uani 1 1 d .
Ag1 Ag 0.71936(16) 0.36062(10) 0.78437(7) 0.0412(5) Uani 1 1 d .
Ag2 Ag 0.50277(16) 0.55371(10) 0.75893(7) 0.0417(5) Uani 1 1 d .
Ag3 Ag 0.37889(16) 0.22357(10) 0.70079(7) 0.0447(5) Uani 1 1 d .
Ag4 Ag 0.25736(17) 0.41226(11) 0.75103(7) 0.0482(5) Uani 1 1 d .
N1 N 0.6728(17) 0.3049(10) 0.6712(6) 0.040(5) Uani 1 1 d .
N2 N 0.7533(17) 0.2833(10) 0.7222(7) 0.041(5) Uani 1 1 d .
N3 N 0.7095(15) 0.4466(10) 0.8438(7) 0.045(5) Uani 1 1 d .
N4 N 0.6235(16) 0.5279(11) 0.8336(8) 0.051(5) Uani 1 1 d .
N6 N 0.152(2) 0.3793(11) 0.6837(7) 0.052(5) Uani 1 1 d .
N7 N 0.2142(19) 0.3071(12) 0.6616(7) 0.055(5) Uani 1 1 d .
N8 N 0.5286(16) 0.1334(11) 0.7474(7) 0.038(5) Uani 1 1 d .
N9 N 0.5530(17) 0.1490(10) 0.8007(7) 0.041(5) Uani 1 1 d .
C1 C 0.8357(19) 0.1839(12) 0.6588(9) 0.043(6) Uani 1 1 d .
H1A H 0.8890 0.1347 0.6424 0.052 Uiso 1 1 calc R
C2 C 0.7202(19) 0.2459(13) 0.6357(9) 0.039(6) Uani 1 1 d .
C3 C 0.672(2) 0.2479(13) 0.5760(9) 0.041(6) Uani 1 1 d .
C4 C 0.529(2) 0.2839(12) 0.5643(8) 0.035(6) Uani 1 1 d .
H4 H 0.4677 0.3071 0.5932 0.042 Uiso 1 1 calc R
C5 C 0.481(2) 0.2854(13) 0.5119(9) 0.050(6) Uani 1 1 d .
H5 H 0.3829 0.3060 0.5051 0.060 Uiso 1 1 calc R
C6 C 0.574(3) 0.2563(12) 0.4646(10) 0.056(7) Uani 1 1 d .
H6 H 0.5424 0.2629 0.4265 0.067 Uiso 1 1 calc R
C7 C 0.707(2) 0.2195(13) 0.4797(10) 0.053(7) Uani 1 1 d .
H7 H 0.7684 0.1942 0.4513 0.063 Uiso 1 1 calc R
C8 C 0.765(2) 0.2150(13) 0.5339(9) 0.050(6) Uani 1 1 d .
H8 H 0.8613 0.1908 0.5415 0.060 Uiso 1 1 calc R
C9 C 0.856(2) 0.2101(15) 0.7116(8) 0.047(6) Uani 1 1 d .
C10 C 0.967(2) 0.1696(14) 0.7520(10) 0.054(7) Uani 1 1 d .
C11 C 1.041(2) 0.2269(14) 0.7797(9) 0.063(8) Uani 1 1 d .
H11 H 1.0102 0.2894 0.7724 0.075 Uiso 1 1 calc R
C12 C 1.148(2) 0.1941(15) 0.8143(11) 0.066(8) Uani 1 1 d .
H12 H 1.1902 0.2331 0.8327 0.079 Uiso 1 1 calc R
C13 C 1.200(2) 0.1045(18) 0.8240(10) 0.072(8) Uani 1 1 d .
H13 H 1.2802 0.0812 0.8473 0.086 Uiso 1 1 calc R
C14 C 1.134(3) 0.0494(17) 0.7993(15) 0.137(16) Uani 1 1 d .
H14 H 1.1665 -0.0128 0.8072 0.164 Uiso 1 1 calc R
C15 C 1.018(3) 0.0823(14) 0.7622(10) 0.094(11) Uani 1 1 d .
H15 H 0.9768 0.0424 0.7445 0.112 Uiso 1 1 calc R
C16 C 0.767(2) 0.5352(15) 0.9004(9) 0.051(6) Uani 1 1 d .
H16 H 0.8146 0.5572 0.9281 0.062 Uiso 1 1 calc R
C17 C 0.795(2) 0.4525(13) 0.8884(9) 0.054(7) Uani 1 1 d .
C18 C 0.902(2) 0.3752(14) 0.9125(8) 0.044(6) Uani 1 1 d .
C19 C 0.888(2) 0.2860(14) 0.9141(10) 0.068(8) Uani 1 1 d .
H19 H 0.8072 0.2728 0.8983 0.081 Uiso 1 1 calc R
C20 C 0.992(2) 0.2181(14) 0.9385(9) 0.055(7) Uani 1 1 d .
H20 H 0.9819 0.1588 0.9378 0.066 Uiso 1 1 calc R
C21 C 1.110(2) 0.2323(14) 0.9639(10) 0.072(8) Uani 1 1 d .
H21 H 1.1790 0.1846 0.9813 0.086 Uiso 1 1 calc R
C22 C 1.122(2) 0.3184(14) 0.9628(9) 0.053(7) Uani 1 1 d .
H22 H 1.2014 0.3300 0.9808 0.064 Uiso 1 1 calc R
C23 C 1.027(2) 0.3886(15) 0.9374(9) 0.065(8) Uani 1 1 d .
H23 H 1.0444 0.4469 0.9361 0.077 Uiso 1 1 calc R
C24 C 0.660(2) 0.5839(14) 0.8672(8) 0.039(6) Uani 1 1 d .
C25 C 0.591(2) 0.6753(13) 0.8639(8) 0.042(6) Uani 1 1 d .
C26 C 0.656(2) 0.7366(13) 0.8883(9) 0.056(7) Uani 1 1 d .
H26 H 0.7427 0.7174 0.9081 0.068 Uiso 1 1 calc R
C27 C 0.588(3) 0.8249(13) 0.8822(9) 0.056(7) Uani 1 1 d .
H27 H 0.6355 0.8633 0.8982 0.067 Uiso 1 1 calc R
C28 C 0.465(3) 0.8649(19) 0.8572(11) 0.101(11) Uani 1 1 d .
H28 H 0.4265 0.9267 0.8538 0.121 Uiso 1 1 calc R
C29 C 0.402(2) 0.8010(13) 0.8370(9) 0.064(8) Uani 1 1 d .
H29 H 0.3159 0.8224 0.8173 0.077 Uiso 1 1 calc R
C30 C 0.4539(18) 0.7079(12) 0.8431(8) 0.036(5) Uani 1 1 d .
H30 H 0.3974 0.6689 0.8334 0.043 Uiso 1 1 calc R
O1 O 0.3120(13) 0.5575(8) 0.6017(6) 0.048(4) Uani 1 1 d D
N5 N 0.3773(14) 0.5917(9) 0.6865(6) 0.037(4) Uani 1 1 d D
C31 C 0.2740(18) 0.6738(11) 0.6775(8) 0.032(5) Uani 1 1 d D
C32 C 0.3156(18) 0.7494(12) 0.6896(7) 0.036(5) Uani 1 1 d D
H32 H 0.4087 0.7445 0.7027 0.043 Uiso 1 1 calc R
C33 C 0.2253(18) 0.8324(11) 0.6832(8) 0.045(6) Uani 1 1 d D
H33 H 0.2597 0.8832 0.6897 0.054 Uiso 1 1 calc R
C34 C 0.0797(18) 0.8422(11) 0.6669(8) 0.032(5) Uani 1 1 d D
C35 C 0.042(2) 0.7643(12) 0.6558(8) 0.051(6) Uani 1 1 d D
H35 H -0.0507 0.7673 0.6432 0.061 Uiso 1 1 calc R
C36 C 0.1341(19) 0.6826(12) 0.6623(8) 0.049(6) Uani 1 1 d D
H36 H 0.1005 0.6313 0.6563 0.059 Uiso 1 1 calc R
C37 C -0.0112(18) 0.9272(10) 0.6566(9) 0.061(7) Uani 1 1 d D
H37A H -0.1093 0.9201 0.6560 0.091 Uiso 1 1 calc R
H37B H 0.0132 0.9574 0.6199 0.091 Uiso 1 1 calc R
H37C H -0.0001 0.9625 0.6870 0.091 Uiso 1 1 calc R
C38 C 0.3931(18) 0.5314(11) 0.6491(8) 0.037(6) Uani 1 1 d D
C39 C 0.324(3) 0.4929(11) 0.5615(8) 0.076(9) Uani 1 1 d D
H39A H 0.2854 0.4410 0.5784 0.092 Uiso 1 1 calc R
H39B H 0.4237 0.4724 0.5506 0.092 Uiso 1 1 calc R
C40 C 0.240(2) 0.5403(13) 0.5110(8) 0.086(9) Uani 1 1 d D
H40A H 0.1551 0.5797 0.5238 0.129 Uiso 1 1 calc R
H40B H 0.2117 0.4969 0.4895 0.129 Uiso 1 1 calc R
H40C H 0.2969 0.5754 0.4865 0.129 Uiso 1 1 calc R
C41 C 0.007(2) 0.3682(13) 0.6130(9) 0.057(7) Uani 1 1 d .
H41 H -0.0711 0.3775 0.5884 0.069 Uiso 1 1 calc R
C42 C 0.027(3) 0.4196(14) 0.6546(10) 0.051(7) Uani 1 1 d .
C43 C -0.063(2) 0.4986(16) 0.6734(12) 0.062(7) Uani 1 1 d .
C44 C -0.0761(19) 0.5194(12) 0.7274(8) 0.030(5) Uani 1 1 d .
H44 H -0.0250 0.4786 0.7565 0.036 Uiso 1 1 calc R
C45 C -0.158(2) 0.5953(15) 0.7423(9) 0.049(6) Uani 1 1 d .
H45 H -0.1571 0.6090 0.7802 0.059 Uiso 1 1 calc R
C46 C -0.243(2) 0.6527(14) 0.7017(11) 0.050(6) Uani 1 1 d .
H46 H -0.3027 0.7056 0.7111 0.060 Uiso 1 1 calc R
C47 C -0.238(3) 0.6292(18) 0.6455(11) 0.081(9) Uani 1 1 d .
H47 H -0.2962 0.6671 0.6173 0.097 Uiso 1 1 calc R
C48 C -0.151(2) 0.5547(14) 0.6305(10) 0.061(8) Uani 1 1 d .
H48 H -0.1499 0.5402 0.5927 0.073 Uiso 1 1 calc R
C49 C 0.127(2) 0.2999(14) 0.6149(9) 0.044(6) Uani 1 1 d .
C50 C 0.151(2) 0.2245(15) 0.5859(10) 0.048(6) Uani 1 1 d .
C51 C 0.1209(18) 0.2332(14) 0.5263(8) 0.043(6) Uani 1 1 d .
H51 H 0.0866 0.2902 0.5062 0.051 Uiso 1 1 calc R
C52 C 0.142(2) 0.1562(19) 0.4967(11) 0.074(9) Uani 1 1 d .
H52 H 0.1233 0.1638 0.4570 0.089 Uiso 1 1 calc R
C53 C 0.187(2) 0.0735(18) 0.5235(13) 0.069(9) Uani 1 1 d .
H53 H 0.1970 0.0230 0.5039 0.083 Uiso 1 1 calc R
C54 C 0.218(2) 0.0657(18) 0.5779(12) 0.074(8) Uani 1 1 d .
H54 H 0.2569 0.0081 0.5961 0.089 Uiso 1 1 calc R
C55 C 0.1988(19) 0.1323(15) 0.6093(10) 0.056(7) Uani 1 1 d .
H55 H 0.2170 0.1190 0.6489 0.068 Uiso 1 1 calc R
C56 C 0.661(2) 0.0128(16) 0.7934(12) 0.078(8) Uani 1 1 d .
H56 H 0.7111 -0.0462 0.8036 0.094 Uiso 1 1 calc R
C57 C 0.596(2) 0.0490(15) 0.7421(9) 0.038(6) Uani 1 1 d .
C58 C 0.586(2) 0.0092(16) 0.6908(12) 0.066(8) Uani 1 1 d .
C59 C 0.573(2) 0.0601(13) 0.6391(10) 0.051(7) Uani 1 1 d .
H59 H 0.5660 0.1222 0.6372 0.062 Uiso 1 1 calc R
C60 C 0.570(2) 0.0218(15) 0.5877(11) 0.073(8) Uani 1 1 d .
H60 H 0.5649 0.0584 0.5522 0.088 Uiso 1 1 calc R
C61 C 0.574(2) -0.0666(15) 0.5888(10) 0.051(6) Uani 1 1 d .
H61 H 0.5688 -0.0920 0.5547 0.061 Uiso 1 1 calc R
C62 C 0.585(2) -0.1171(16) 0.6404(11) 0.066(7) Uani 1 1 d .
H62 H 0.5911 -0.1792 0.6420 0.079 Uiso 1 1 calc R
C63 C 0.588(2) -0.0806(15) 0.6912(9) 0.049(6) Uani 1 1 d .
H63 H 0.5914 -0.1177 0.7265 0.058 Uiso 1 1 calc R
C64 C 0.637(3) 0.0796(16) 0.8252(11) 0.065(8) Uani 1 1 d .
C65 C 0.682(3) 0.0623(14) 0.8862(13) 0.066(8) Uani 1 1 d .
C66 C 0.818(3) 0.0107(12) 0.9018(10) 0.074(9) Uani 1 1 d .
H66 H 0.8879 -0.0094 0.8746 0.088 Uiso 1 1 calc R
C67 C 0.841(3) -0.0087(15) 0.9639(13) 0.085(10) Uani 1 1 d .
H67 H 0.9197 -0.0537 0.9766 0.102 Uiso 1 1 calc R
C68 C 0.761(4) 0.0310(17) 1.0030(12) 0.103(11) Uani 1 1 d .
H68 H 0.7938 0.0237 1.0411 0.123 Uiso 1 1 calc R
C69 C 0.628(3) 0.0847(19) 0.9883(14) 0.113(11) Uani 1 1 d .
H69 H 0.5661 0.1110 1.0163 0.135 Uiso 1 1 calc R
C70 C 0.591(3) 0.0973(17) 0.9323(12) 0.084(9) Uani 1 1 d .
H70 H 0.5000 0.1311 0.9224 0.101 Uiso 1 1 calc R
O2 O 0.4215(14) 0.3973(8) 0.9131(6) 0.045(4) Uani 1 1 d D
N10 N 0.3104(15) 0.4418(10) 0.8281(6) 0.033(4) Uani 1 1 d D
C71 C 0.2367(19) 0.5234(14) 0.8488(9) 0.061(8) Uani 1 1 d D
C72 C 0.229(2) 0.5463(14) 0.9027(10) 0.076(8) Uani 1 1 d D
H72 H 0.2741 0.5043 0.9325 0.091 Uiso 1 1 calc R
C73 C 0.156(2) 0.6309(12) 0.9161(8) 0.050(7) Uani 1 1 d D
H73A H 0.1513 0.6429 0.9545 0.060 Uiso 1 1 calc R
C74 C 0.087(2) 0.6995(14) 0.8719(10) 0.077(9) Uani 1 1 d D
C75 C 0.098(2) 0.6738(15) 0.8165(9) 0.070(8) Uani 1 1 d D
H75 H 0.0571 0.7143 0.7851 0.085 Uiso 1 1 calc R
C76 C 0.168(2) 0.5899(13) 0.8084(9) 0.057(7) Uani 1 1 d D
H76 H 0.1695 0.5755 0.7706 0.069 Uiso 1 1 calc R
C77 C 0.021(2) 0.7878(12) 0.8782(9) 0.062(7) Uani 1 1 d D
H77A H -0.0146 0.8279 0.8458 0.075 Uiso 1 1 calc R
H77B H 0.0123 0.8071 0.9149 0.075 Uiso 1 1 calc R
C78 C 0.4011(18) 0.3788(11) 0.8596(7) 0.030(5) Uani 1 1 d D
C79 C 0.507(2) 0.3271(13) 0.9500(8) 0.075(9) Uani 1 1 d D
H79A H 0.5886 0.2978 0.9281 0.090 Uiso 1 1 calc R
H79B H 0.4512 0.2822 0.9643 0.090 Uiso 1 1 calc R
C80 C 0.559(2) 0.3610(15) 0.9985(8) 0.096(10) Uani 1 1 d D
H80A H 0.6141 0.4059 0.9844 0.145 Uiso 1 1 calc R
H80B H 0.6195 0.3121 1.0221 0.145 Uiso 1 1 calc R
H80C H 0.4791 0.3876 1.0213 0.145 Uiso 1 1 calc R

loop_
_atom_site_aniso_label
_atom_site_aniso_U_11
_atom_site_aniso_U_22
_atom_site_aniso_U_33
_atom_site_aniso_U_23
_atom_site_aniso_U_13
_atom_site_aniso_U_12
Au1 0.0374(6) 0.0463(6) 0.0380(6) -0.0100(5) -0.0108(5) -0.0017(5)
Au2 0.0492(7) 0.0524(6) 0.0474(7) -0.0047(5) -0.0171(5) -0.0118(5)
Ag1 0.0382(11) 0.0443(10) 0.0408(12) -0.0123(9) -0.0143(9) -0.0007(9)
Ag2 0.0343(11) 0.0487(11) 0.0410(12) -0.0085(9) -0.0133(9) -0.0018(9)
Ag3 0.0405(11) 0.0560(12) 0.0350(12) -0.0071(9) -0.0149(9) -0.0006(9)
Ag4 0.0460(12) 0.0550(12) 0.0430(12) -0.0037(9) -0.0164(10) -0.0079(10)
N1 0.068(13) 0.051(12) 0.013(10) -0.024(9) 0.010(10) -0.030(10)
N2 0.033(12) 0.040(11) 0.046(13) -0.017(10) 0.004(10) 0.007(9)
N3 0.017(10) 0.043(11) 0.064(14) 0.002(10) -0.007(10) 0.017(9)
N4 0.025(11) 0.051(12) 0.077(15) -0.004(11) -0.030(10) -0.002(10)
N6 0.069(15) 0.034(11) 0.047(14) -0.016(10) -0.001(11) 0.010(10)
N7 0.065(15) 0.057(13) 0.033(13) 0.012(10) 0.003(11) 0.000(11)
N8 0.033(12) 0.054(13) 0.026(12) -0.010(9) 0.009(9) -0.008(10)
N9 0.045(12) 0.048(12) 0.019(11) 0.022(9) -0.028(9) 0.007(10)
C1 0.017(12) 0.045(13) 0.066(18) -0.033(12) -0.013(12) 0.015(11)
C2 0.011(12) 0.043(14) 0.049(17) 0.004(12) -0.007(11) 0.018(10)
C3 0.049(16) 0.042(14) 0.034(15) -0.018(12) -0.003(13) -0.001(12)
C4 0.044(15) 0.054(14) 0.014(13) -0.025(11) -0.010(11) -0.010(12)
C5 0.030(14) 0.071(16) 0.045(17) -0.008(13) -0.011(13) 0.002(12)
C6 0.071(19) 0.042(15) 0.060(18) -0.037(13) -0.021(16) -0.003(14)
C7 0.063(18) 0.055(15) 0.053(18) -0.033(14) 0.009(15) -0.027(14)
C8 0.035(15) 0.064(16) 0.045(17) 0.007(13) -0.009(13) -0.006(12)
C9 0.056(17) 0.075(17) 0.012(14) -0.016(12) -0.001(12) -0.011(14)
C10 0.056(17) 0.037(14) 0.068(19) -0.019(13) -0.015(14) 0.004(13)
C11 0.037(15) 0.067(17) 0.072(19) -0.033(14) -0.049(14) 0.042(13)
C12 0.013(14) 0.051(16) 0.13(3) -0.009(16) 0.022(15) 0.001(12)
C13 0.031(16) 0.10(2) 0.06(2) 0.012(17) 0.006(14) 0.015(17)
C14 0.09(2) 0.049(18) 0.27(5) -0.04(2) -0.13(3) 0.024(17)
C15 0.15(3) 0.032(15) 0.08(2) -0.029(14) -0.07(2) 0.045(17)
C16 0.043(16) 0.078(18) 0.035(16) -0.017(13) -0.002(12) -0.012(14)
C17 0.086(19) 0.032(13) 0.039(16) -0.007(11) -0.061(14) 0.011(13)
C18 0.058(16) 0.062(16) 0.014(13) -0.006(11) -0.023(12) -0.013(14)
C19 0.067(19) 0.049(16) 0.09(2) 0.013(15) -0.034(16) -0.020(15)
C20 0.064(18) 0.050(15) 0.046(17) 0.009(13) -0.004(14) -0.007(14)
C21 0.049(17) 0.036(15) 0.13(3) 0.002(15) -0.039(17) 0.000(13)
C22 0.044(16) 0.059(16) 0.050(17) 0.015(13) -0.041(13) -0.001(14)
C23 0.074(19) 0.069(17) 0.045(17) -0.036(14) -0.029(14) 0.024(15)
C24 0.029(14) 0.051(15) 0.038(15) -0.024(12) -0.027(11) 0.006(12)
C25 0.079(18) 0.035(13) 0.014(12) -0.007(10) -0.021(12) -0.010(13)
C26 0.032(14) 0.046(15) 0.09(2) -0.026(14) -0.027(13) 0.010(12)
C27 0.09(2) 0.033(14) 0.048(17) -0.020(12) 0.032(15) -0.024(14)
C28 0.06(2) 0.14(3) 0.10(2) -0.05(2) -0.081(18) 0.014(19)
C29 0.061(17) 0.049(15) 0.069(19) -0.025(13) -0.055(14) 0.039(13)
C30 0.015(12) 0.034(12) 0.055(16) -0.016(11) -0.021(11) 0.012(10)
O1 0.048(10) 0.041(9) 0.041(10) 0.000(8) -0.024(8) 0.024(8)
N5 0.028(11) 0.028(10) 0.053(13) -0.003(9) 0.004(9) -0.004(8)
C31 0.014(12) 0.038(13) 0.030(14) 0.013(10) -0.008(10) 0.017(10)
C32 0.030(13) 0.061(15) 0.023(13) -0.017(11) -0.009(10) -0.017(12)
C33 0.026(14) 0.031(13) 0.073(18) -0.004(12) -0.010(12) 0.007(11)
C34 0.024(13) 0.037(13) 0.029(13) 0.006(10) -0.009(10) 0.001(11)
C35 0.047(16) 0.058(16) 0.047(16) -0.024(13) -0.018(12) 0.004(13)
C36 0.055(17) 0.043(14) 0.044(16) -0.018(12) -0.014(13) 0.011(13)
C37 0.020(13) 0.034(13) 0.12(2) 0.015(13) -0.033(14) 0.012(11)
C38 0.036(14) 0.040(13) 0.045(16) -0.015(12) 0.014(12) -0.028(11)
C39 0.16(3) 0.010(11) 0.058(18) 0.008(11) -0.074(18) -0.019(14)
C40 0.11(2) 0.083(18) 0.07(2) -0.082(16) -0.012(17) 0.034(16)
C41 0.053(17) 0.039(14) 0.08(2) 0.006(13) -0.044(14) -0.003(13)
C42 0.059(17) 0.038(14) 0.059(18) 0.007(13) -0.038(14) -0.016(13)
C43 0.038(16) 0.060(17) 0.09(2) -0.019(17) -0.004(16) -0.018(14)
C44 0.030(13) 0.020(11) 0.035(14) -0.011(10) 0.001(11) 0.010(10)
C45 0.036(15) 0.080(18) 0.038(16) -0.003(14) 0.017(13) -0.037(14)
C46 0.029(14) 0.047(15) 0.08(2) -0.014(14) -0.004(14) -0.009(12)
C47 0.07(2) 0.11(2) 0.06(2) -0.015(18) -0.045(16) 0.006(18)
C48 0.07(2) 0.043(15) 0.065(19) 0.009(14) -0.064(16) -0.001(14)
C49 0.026(14) 0.048(15) 0.052(17) 0.005(13) -0.024(12) 0.000(12)
C50 0.022(13) 0.049(15) 0.063(19) -0.020(14) -0.021(12) 0.026(11)
C51 0.030(13) 0.085(17) 0.019(14) -0.012(12) 0.009(11) -0.023(12)
C52 0.052(18) 0.13(2) 0.06(2) -0.08(2) 0.033(15) -0.041(19)
C53 0.044(18) 0.08(2) 0.08(3) -0.03(2) 0.009(17) 0.007(16)
C54 0.053(18) 0.10(2) 0.06(2) -0.023(19) 0.002(17) -0.008(16)
C55 0.024(14) 0.078(19) 0.071(19) -0.035(16) -0.028(13) 0.003(13)
C56 0.07(2) 0.056(18) 0.11(3) 0.015(18) -0.006(19) -0.013(15)
C57 0.020(13) 0.066(17) 0.030(15) -0.022(13) 0.005(11) -0.006(12)
C58 0.033(15) 0.057(18) 0.11(3) 0.031(17) -0.040(16) -0.023(14)
C59 0.038(15) 0.031(13) 0.074(19) -0.033(13) -0.002(14) 0.034(11)
C60 0.075(19) 0.044(15) 0.11(2) -0.026(16) -0.019(17) -0.017(14)
C61 0.053(16) 0.059(17) 0.044(17) -0.013(13) -0.001(14) -0.013(14)
C62 0.035(16) 0.075(19) 0.08(2) -0.020(17) -0.001(16) 0.009(14)
C63 0.051(16) 0.071(17) 0.028(15) -0.011(13) 0.000(12) -0.019(14)
C64 0.08(2) 0.051(17) 0.06(2) -0.041(15) -0.017(16) 0.030(15)
C65 0.063(19) 0.038(15) 0.09(2) -0.021(16) -0.017(18) 0.011(14)
C66 0.14(3) 0.023(13) 0.037(17) -0.001(11) -0.047(17) 0.031(15)
C67 0.10(2) 0.046(16) 0.10(3) -0.035(17) -0.05(2) 0.026(15)
C68 0.16(3) 0.09(2) 0.05(2) -0.012(17) -0.05(2) 0.02(2)
C69 0.07(2) 0.14(3) 0.12(3) 0.05(2) -0.02(2) -0.04(2)
C70 0.06(2) 0.11(2) 0.07(2) 0.023(19) -0.038(18) 0.008(17)
O2 0.049(10) 0.042(9) 0.040(11) 0.007(8) -0.016(8) -0.002(8)
N10 0.013(10) 0.035(10) 0.047(13) 0.001(9) 0.012(9) 0.000(8)
C71 0.011(13) 0.13(2) 0.035(17) 0.038(17) -0.016(13) -0.031(15)
C72 0.06(2) 0.059(18) 0.10(2) 0.029(17) 0.005(18) -0.029(16)
C73 0.047(16) 0.038(14) 0.063(18) 0.029(13) -0.032(14) -0.021(12)
C74 0.047(18) 0.10(2) 0.12(3) -0.07(2) 0.032(17) -0.054(17)
C75 0.057(19) 0.10(2) 0.06(2) -0.021(17) -0.030(15) -0.030(17)
C76 0.040(16) 0.054(15) 0.08(2) 0.001(15) -0.013(15) -0.023(13)
C77 0.059(17) 0.058(16) 0.073(19) -0.001(14) -0.005(14) -0.021(14)
C78 0.036(13) 0.043(13) 0.021(13) -0.003(10) -0.008(11) -0.032(11)
C79 0.13(2) 0.09(2) 0.031(17) -0.053(15) 0.026(16) -0.055(19)
C80 0.10(2) 0.15(3) 0.036(18) -0.036(17) -0.004(16) -0.01(2)

loop_
_atom_type_symbol
_atom_type_description
_atom_type_scat_dispersion_real
_atom_type_scat_dispersion_imag
_atom_type_scat_source
C C 0.0033 0.0016 'International Tables Vol C Tables 4.2.6.8 and 6.1.1.4'
H H 0.0000 0.0000 'International Tables Vol C Tables 4.2.6.8 and 6.1.1.4'
N N 0.0061 0.0033 'International Tables Vol C Tables 4.2.6.8 and 6.1.1.4'
O O 0.0106 0.0060 'International Tables Vol C Tables 4.2.6.8 and 6.1.1.4'
Ag Ag -0.8971 1.1015 'International Tables Vol C Tables 4.2.6.8 and 6.1.1.4'
Au Au -2.0133 8.8022 'International Tables Vol C Tables 4.2.6.8 and 6.1.1.4'

loop_
_geom_angle_atom_site_label_1
_geom_angle_atom_site_label_2
_geom_angle_atom_site_label_3
_geom_angle
C38 Au1 N1 176.4(7)
C38 Au1 Ag2 62.5(5)
N1 Au1 Ag2 119.6(4)
C38 Au1 Ag4 71.1(5)
N1 Au1 Ag4 112.3(4)
Ag2 Au1 Ag4 65.95(4)
C78 Au2 N9 177.2(7)
C78 Au2 Ag1 84.3(5)
N9 Au2 Ag1 98.3(5)
C78 Au2 Ag4 63.0(5)
N9 Au2 Ag4 117.9(4)
Ag1 Au2 Ag4 90.28(5)
N2 Ag1 N3 171.8(6)
N2 Ag1 Au2 88.6(5)
N3 Ag1 Au2 99.5(4)
N2 Ag1 Ag2 117.8(5)
N3 Ag1 Ag2 63.0(4)
Au2 Ag1 Ag2 92.42(6)
N4 Ag2 N5 174.6(6)
N4 Ag2 Au1 124.3(5)
N5 Ag2 Au1 61.0(4)
N4 Ag2 Ag1 61.8(5)
N5 Ag2 Ag1 123.5(4)
Au1 Ag2 Ag1 62.61(4)
N8 Ag3 N7 173.0(6)
N8 Ag3 Ag4 117.2(5)
N7 Ag3 Ag4 61.8(5)
N10 Ag4 N6 164.6(6)
N10 Ag4 Au2 61.2(4)
N6 Ag4 Au2 122.2(5)
N10 Ag4 Ag3 124.7(4)
N6 Ag4 Ag3 60.8(5)
Au2 Ag4 Ag3 63.44(4)
N10 Ag4 Au1 108.4(4)
N6 Ag4 Au1 87.1(5)
Au2 Ag4 Au1 84.62(5)
Ag3 Ag4 Au1 66.67(5)
C2 N1 N2 109.8(16)
C2 N1 Au1 132.1(14)
N2 N1 Au1 117.8(11)
C9 N2 N1 103.8(15)
C9 N2 Ag1 134.3(14)
N1 N2 Ag1 121.5(12)
C17 N3 N4 105.3(16)
C17 N3 Ag1 134.5(13)
N4 N3 Ag1 118.2(13)
C24 N4 N3 110.0(16)
C24 N4 Ag2 130.8(14)
N3 N4 Ag2 116.9(13)
N7 N6 C42 110.3(18)
N7 N6 Ag4 116.2(15)
C42 N6 Ag4 133.4(14)
N6 N7 C49 106.5(17)
N6 N7 Ag3 120.3(15)
C49 N7 Ag3 132.4(15)
N9 N8 C57 107.3(17)
N9 N8 Ag3 117.7(13)
C57 N8 Ag3 133.7(15)
C64 N9 N8 107.8(18)
C64 N9 Au2 129.3(15)
N8 N9 Au2 122.6(13)
C2 C1 C9 104.7(19)
N1 C2 C1 110.4(19)
N1 C2 C3 127.0(17)
C1 C2 C3 122.3(19)
C8 C3 C4 121(2)
C8 C3 C2 122(2)
C4 C3 C2 117.3(18)
C5 C4 C3 119.5(19)
C4 C5 C6 122.3(19)
C7 C6 C5 114(2)
C6 C7 C8 126(2)
C3 C8 C7 117(2)
N2 C9 C1 111.1(19)
N2 C9 C10 121.9(18)
C1 C9 C10 127(2)
C15 C10 C9 124(2)
C15 C10 C11 116(2)
C9 C10 C11 119.3(19)
C12 C11 C10 122(2)
C11 C12 C13 121(2)
C14 C13 C12 119(2)
C13 C14 C15 122(2)
C10 C15 C14 120(2)
C17 C16 C24 109.7(19)
N3 C17 C16 108.6(18)
N3 C17 C18 121.1(18)
C16 C17 C18 130.3(19)
C19 C18 C23 116(2)
C19 C18 C17 124.3(19)
C23 C18 C17 120(2)
C20 C19 C18 120(2)
C19 C20 C21 123(2)
C22 C21 C20 117(2)
C21 C22 C23 124(2)
C22 C23 C18 120(2)
N4 C24 C16 106.2(18)
N4 C24 C25 122.4(18)
C16 C24 C25 131.4(18)
C30 C25 C26 116.4(17)
C30 C25 C24 123.2(17)
C26 C25 C24 120.0(19)
C27 C26 C25 118(2)
C28 C27 C26 131(2)
C27 C28 C29 109(2)
C28 C29 C30 127(2)
C25 C30 C29 117.9(18)
C38 O1 C39 115.8(13)
C38 N5 C31 121.3(14)
C38 N5 Ag2 115.2(11)
C31 N5 Ag2 123.4(11)
C32 C31 C36 117.0(15)
C32 C31 N5 116.7(15)
C36 C31 N5 126.1(16)
C31 C32 C33 122.2(16)
C32 C33 C34 120.9(16)
C35 C34 C37 123.3(16)
C35 C34 C33 114.8(15)
C37 C34 C33 121.5(16)
C36 C35 C34 123.2(17)
C35 C36 C31 121.7(17)
N5 C38 O1 114.6(15)
N5 C38 Au1 121.3(13)
O1 C38 Au1 124.1(11)
O1 C39 C40 105.5(14)
C49 C41 C42 106(2)
N6 C42 C41 109(2)
N6 C42 C43 120(2)
C41 C42 C43 131(2)
C44 C43 C48 118(2)
C44 C43 C42 126(2)
C48 C43 C42 115(2)
C43 C44 C45 124(2)
C46 C45 C44 119(2)
C45 C46 C47 118(2)
C48 C47 C46 123(2)
C47 C48 C43 118(2)
C41 C49 N7 108.7(19)
C41 C49 C50 128(2)
N7 C49 C50 122.3(19)
C51 C50 C49 120(2)
C51 C50 C55 111.7(19)
C49 C50 C55 128(2)
C50 C51 C52 121(2)
C53 C52 C51 122(3)
C54 C53 C52 117(3)
C53 C54 C55 125(3)
C54 C55 C50 123(2)
C64 C56 C57 104(2)
N8 C57 C56 107.9(19)
N8 C57 C58 122(2)
C56 C57 C58 130(2)
C59 C58 C63 117(2)
C59 C58 C57 120(2)
C63 C58 C57 123(2)
C58 C59 C60 121(2)
C61 C60 C59 121(2)
C62 C61 C60 118(2)
C61 C62 C63 122(2)
C58 C63 C62 121(2)
N9 C64 C56 112(2)
N9 C64 C65 127(2)
C56 C64 C65 119(2)
C66 C65 C70 117(2)
C66 C65 C64 121(2)
C70 C65 C64 122(2)
C65 C66 C67 114(2)
C68 C67 C66 125(2)
C67 C68 C69 120(3)
C68 C69 C70 117(3)
C65 C70 C69 125(3)
C78 O2 C79 116.0(14)
C78 N10 C71 123.4(14)
C78 N10 Ag4 116.6(11)
C71 N10 Ag4 119.5(11)
C72 C71 C76 114.0(19)
C72 C71 N10 129.2(18)
C76 C71 N10 116.7(18)
C71 C72 C73 122.6(19)
C72 C73 C74 121.4(18)
C75 C74 C77 118(2)
C75 C74 C73 114.5(17)
C77 C74 C73 127.4(19)
C76 C75 C74 119.5(19)
C75 C76 C71 128(2)
N10 C78 O2 114.6(15)
N10 C78 Au2 119.2(12)
O2 C78 Au2 126.0(12)
O2 C79 C80 111.4(17)

loop_
_geom_bond_atom_site_label_1
_geom_bond_atom_site_label_2
_geom_bond_distance
Au1 C38 1.958(17)
Au1 N1 2.005(17)
Au1 Ag2 3.2670(18)
Au1 Ag4 3.312(2)
Au2 C78 1.959(17)
Au2 N9 2.020(16)
Au2 Ag1 3.082(2)
Au2 Ag4 3.2127(19)
Ag1 N2 1.995(15)
Ag1 N3 2.050(16)
Ag1 Ag2 3.285(2)
Ag2 N4 2.107(16)
Ag2 N5 2.090(14)
Ag3 N8 2.041(16)
Ag3 N7 2.008(17)
Ag3 Ag4 3.283(2)
Ag4 N10 2.048(15)
Ag4 N6 2.095(17)
N1 C2 1.33(2)
N1 N2 1.426(19)
N2 C9 1.39(2)
N3 C17 1.39(2)
N3 N4 1.360(18)
N4 C24 1.36(2)
N6 N7 1.321(18)
N6 C42 1.41(2)
N7 C49 1.44(2)
N8 N9 1.354(18)
N8 C57 1.36(2)
N9 C64 1.29(2)
C1 C2 1.39(2)
C1 C9 1.40(2)
C2 C3 1.50(2)
C3 C8 1.39(2)
C3 C4 1.40(2)
C4 C5 1.34(2)
C5 C6 1.47(3)
C6 C7 1.34(2)
C7 C8 1.41(2)
C9 C10 1.45(3)
C10 C15 1.34(2)
C10 C11 1.48(3)
C11 C12 1.32(2)
C12 C13 1.37(3)
C13 C14 1.37(3)
C14 C15 1.42(3)
C16 C17 1.32(2)
C16 C24 1.36(2)
C17 C18 1.48(2)
C18 C19 1.42(2)
C18 C23 1.44(3)
C19 C20 1.38(2)
C20 C21 1.38(3)
C21 C22 1.37(2)
C22 C23 1.36(2)
C24 C25 1.43(2)
C25 C30 1.41(2)
C25 C26 1.43(2)
C26 C27 1.39(2)
C27 C28 1.34(3)
C28 C29 1.41(3)
C29 C30 1.42(2)
O1 C38 1.365(16)
O1 C39 1.454(16)
N5 C38 1.353(16)
N5 C31 1.446(17)
C31 C32 1.384(19)
C31 C36 1.390(19)
C32 C33 1.395(18)
C33 C34 1.448(19)
C34 C35 1.392(19)
C34 C37 1.425(18)
C35 C36 1.385(18)
C39 C40 1.496(19)
C41 C49 1.40(2)
C41 C42 1.39(3)
C42 C43 1.46(3)
C43 C44 1.36(3)
C43 C48 1.43(3)
C44 C45 1.36(2)
C45 C46 1.39(2)
C46 C47 1.42(3)
C47 C48 1.36(3)
C49 C50 1.41(2)
C50 C51 1.44(2)
C50 C55 1.45(3)
C51 C52 1.44(2)
C52 C53 1.35(3)
C53 C54 1.32(3)
C54 C55 1.33(3)
C56 C64 1.34(3)
C56 C57 1.39(3)
C57 C58 1.45(3)
C58 C59 1.36(3)
C58 C63 1.39(3)
C59 C60 1.43(3)
C60 C61 1.36(2)
C61 C62 1.36(3)
C62 C63 1.40(3)
C64 C65 1.50(3)
C65 C66 1.42(3)
C65 C70 1.47(3)
C66 C67 1.48(3)
C67 C68 1.32(3)
C68 C69 1.42(3)
C69 C70 1.37(3)
O2 C78 1.366(16)
O2 C79 1.441(18)
N10 C78 1.339(16)
N10 C71 1.456(18)
C71 C72 1.36(2)
C71 C76 1.390(19)
C72 C73 1.427(19)
C73 C74 1.46(2)
C74 C75 1.41(2)
C74 C77 1.415(19)
C75 C76 1.373(19)
C79 C80 1.469(18)
